data_7233908
loop_
_publ_author_name
'Francisco J. Martinez-Casado'
'Miguel Ramos-Riesco'
'Jose A. Rodriguez-Cheda'
'Fabio Cucinotta'
'Alejandro Fernandez-Martinez'
'Leoncio Garrido'
'Emilio Matesanz'
'Leonardo Marchese'

_publ_section_title
;
 Short lead(ii) soaps: from weakly fluorescent crystals to strongly
 phosphorescent and structurally varied vitreous phases. A thermal,
 structural and spectroscopic study
;
_journal_name_full 'Journal of Materials Chemistry C'
_journal_page_first 9489
_journal_page_last 9496
_journal_paper_doi 10.1039/C4TC01645A
_journal_volume 2
_journal_year 2014
_chemical_formula_moiety 'C10 H18 O4 Pb'
_chemical_formula_sum 'C10 H18 O4 Pb'
_chemical_formula_weight 409.43
_chemical_name_common 'Lead(II) pentanoate'
_space_group_IT_number 2
_space_group_name_Hall '-P 1'
_space_group_name_H-M_alt 'P -1'
_symmetry_cell_setting triclinic
_symmetry_space_group_name_Hall '-P 1'
_symmetry_space_group_name_H-M 'P -1'
_cell_angle_alpha 91.2653(13)
_cell_angle_beta 96.9135(10)
_cell_angle_gamma 91.2613(12)
_cell_formula_units_Z 2
_cell_length_a 4.82727(6)
_cell_length_b 7.27531(7)
_cell_length_c 18.08886(16)
_cell_measurement_temperature 298(2)
_cell_volume 630.311(11)
_computing_structure_refinement FULLPROF
_diffrn_ambient_temperature 298
_diffrn_detector_type X'Celerator
_diffrn_measurement_device_type 'PANalytical X Pert Pro Alpha-1'
_diffrn_measurement_method '2\q scan'
_diffrn_radiation_monochromator Ge(111)
_diffrn_radiation_type 'Cu K\a'
_diffrn_radiation_wavelength 1.54056
_diffrn_source_target Cu
_exptl_absorpt_coefficient_mu 25.8
_exptl_absorpt_correction_type cylinder
_exptl_crystal_density_diffrn 2.157
_pd_instr_location ' ?'
_pd_meas_2theta_range_inc 0.008000
_pd_meas_2theta_range_max 84.98601
_pd_meas_2theta_range_min 2.50600
_pd_meas_number_of_points 10311
_pd_meas_scan_method step
_pd_proc_2theta_range_inc 0.008000
_pd_proc_2theta_range_max 84.9984
_pd_proc_2theta_range_min 2.5184
_pd_proc_ls_background_function 'Interpolation of points'
_pd_proc_ls_pref_orient_corr ' ?'
_pd_proc_ls_profile_function Pseudo-Voigt
_pd_proc_ls_prof_R_factor 9.5733
_pd_proc_ls_prof_wR_expected 10.7242
_pd_proc_ls_prof_wR_factor 12.4350
_pd_proc_wavelength 1.540600
_pd_spec_mounting 'borosilicate capillary'
_pd_spec_mount_mode transmission
_pd_spec_shape cylinder
_refine_ls_goodness_of_fit_all 1.16
_refine_ls_number_parameters 98
_refine_ls_number_reflns 1126
_refine_ls_number_restraints 0
_refine_ls_R_I_factor 4.3645
_cod_data_source_file 1000005.cif
_cod_data_source_block PCOD1000005
_cod_depositor_comments
;
The following automatic conversions were performed:

data item '_symmetry_cell_setting' value 'Triclinic' was changed to
'triclinic' in accordance with the built-in table derived from the
CIF Core dictionary named 'cif_core.dic' version 2.4.5 last updated
on 2014-11-21.

Automatic conversion script
Id: cif_fix_values 6909 2019-04-08 15:41:33Z antanas 
;
_cod_database_code 7233908
_pd_proc_ls_prof_cr_factor 21.2361
_pd_proc_ls_prof_cwr_factor 21.6900
_pd_proc_ls_prof_cwr_expected 18.7059
_pd_proc_ls_prof_chi2 1.3445
_pd_proc_ls_prof_echi2 1.3445

loop_
_symmetry_equiv_pos_as_xyz
x,y,z
-x,-y,-z

loop_
_atom_site_label
_atom_site_fract_x
_atom_site_fract_y
_atom_site_fract_z
_atom_site_U_iso_or_equiv
_atom_site_occupancy
_atom_site_adp_type
_atom_site_type_symbol
Pb1 0.28588 0.24569 0.95831 0.05893 1.00000 Uiso Pb
O4 0.32100 0.89250 0.93460 0.053(6) 1.00000 Uiso O
O1 0.70400 0.21260 0.89130 0.053(6) 1.00000 Uiso O
O2 0.31100 0.27530 0.82650 0.053(6) 1.00000 Uiso O
C4 0.63100 0.19600 0.61460 0.053(6) 1.00000 Uiso C
H4A 0.80370 0.27560 0.61520 0.053(6) 1.00000 Uiso H
H4B 0.69170 0.06540 0.61340 0.053(6) 1.00000 Uiso H
C2 0.69200 0.18600 0.75760 0.053(6) 1.00000 Uiso C
H2A 0.73710 0.05290 0.75480 0.053(6) 1.00000 Uiso H
H2B 0.87240 0.25760 0.75880 0.053(6) 1.00000 Uiso H
C8 0.15700 0.74100 0.77480 0.053(6) 1.00000 Uiso C
H8A 0.32990 0.66580 0.77520 0.053(6) 1.00000 Uiso H
H8B 0.21540 0.87300 0.77410 0.053(6) 1.00000 Uiso H
C5 0.44300 0.23000 0.54450 0.053(6) 1.00000 Uiso C
H5A 0.54400 0.20100 0.50100 0.053(6) 1.00000 Uiso H
H5B 0.38680 0.35990 0.54390 0.053(6) 1.00000 Uiso H
H5C 0.27280 0.14970 0.54250 0.053(6) 1.00000 Uiso H
C1 0.56500 0.22700 0.82980 0.053(6) 1.00000 Uiso C
C10 0.11300 0.71800 0.63220 0.053(6) 1.00000 Uiso C
H10A -0.01980 0.68570 0.58790 0.053(6) 1.00000 Uiso H
H10B 0.27760 0.63760 0.63340 0.053(6) 1.00000 Uiso H
H10C 0.17560 0.84800 0.63000 0.053(6) 1.00000 Uiso H
C7 0.02500 0.70900 0.84610 0.053(6) 1.00000 Uiso C
H7A -0.13190 0.79670 0.84970 0.053(6) 1.00000 Uiso H
H7B -0.05690 0.58140 0.84430 0.053(6) 1.00000 Uiso H
C3 0.50000 0.23400 0.68660 0.053(6) 1.00000 Uiso C
H3A 0.32130 0.16050 0.68480 0.053(6) 1.00000 Uiso H
H3B 0.45210 0.36660 0.68970 0.053(6) 1.00000 Uiso H
C6 0.23100 0.73300 0.91320 0.053(6) 1.00000 Uiso C
C9 -0.03600 0.69300 0.70350 0.053(6) 1.00000 Uiso C
H9A -0.20470 0.77250 0.70140 0.053(6) 1.00000 Uiso H
H9B -0.10260 0.56220 0.70490 0.053(6) 1.00000 Uiso H
O3 0.30500 0.59710 0.95270 0.053(6) 1.00000 Uiso O

loop_
_atom_type_symbol
_atom_type_scat_Cromer_Mann_a1
_atom_type_scat_Cromer_Mann_b1
_atom_type_scat_Cromer_Mann_a2
_atom_type_scat_Cromer_Mann_b2
_atom_type_scat_Cromer_Mann_a3
_atom_type_scat_Cromer_Mann_b3
_atom_type_scat_Cromer_Mann_a4
_atom_type_scat_Cromer_Mann_b4
_atom_type_scat_Cromer_Mann_c
_atom_type_scat_dispersion_real
_atom_type_scat_dispersion_imag
_atom_type_scat_source
pb 31.06170 0.69020 13.06370 2.35760 18.44200 8.61800 5.96960 47.25790 13.41180 -4.81900 8.49700 International_Tables_for_Crystallography_Vol.C(1991)_Tables_6.1.1.4_and_6.1.1.5
o 3.04850 13.27710 2.28680 5.70110 1.54630 0.32390 0.86700 32.90890 0.25080 0.04700 0.03200 International_Tables_for_Crystallography_Vol.C(1991)_Tables_6.1.1.4_and_6.1.1.5
c 2.31000 20.84390 1.02000 10.20750 1.58860 0.56870 0.86500 51.65120 0.21560 0.01700 0.00900 International_Tables_for_Crystallography_Vol.C(1991)_Tables_6.1.1.4_and_6.1.1.5
h 0.49300 10.51090 0.32291 26.12570 0.14019 3.14236 0.04081 57.79970 0.00304 0.00000 0.00000 International_Tables_for_Crystallography_Vol.C(1991)_Tables_6.1.1.4_and_6.1.1.5
